data_2238851
loop_
_publ_author_name
'Naz, Mehwish'
'Akhter, Zareen'
'McKee, Vickie'
'Nadeem, Arif'

_publ_section_title
;
 1-Nitro-4-(4-nitrophenoxy)benzene: a second monoclinic polymorph
;
_journal_coeditor_code DS2235
_journal_issue 12
_journal_name_full 'Acta Crystallographica Section E'
_journal_page_first o1747
_journal_paper_doi 10.1107/S1600536813029346
_journal_volume 69
_journal_year 2013
_chemical_formula_iupac 'C12 H8 N2 O5'
_chemical_formula_moiety 'C12 H8 N2 O5'
_chemical_formula_sum 'C12 H8 N2 O5'
_chemical_formula_weight 260.20
_chemical_melting_point 416
_chemical_name_common
;
4,4'-Dinitrodiphenyl ether
;
_chemical_name_systematic
;
1-Nitro-4-(4-nitrophenoxy)benzene
;
_space_group_crystal_system monoclinic
_space_group_IT_number 14
_space_group_name_Hall '-P 2ybc'
_space_group_name_H-M_alt 'P 1 21/c 1'
_symmetry_space_group_name_Hall '-P 2ybc'
_symmetry_space_group_name_H-M 'P 1 21/c 1'
_atom_sites_solution_hydrogens geom
_audit_creation_method SHELXL-2012
_cell_angle_alpha 90
_cell_angle_beta 106.4020(10)
_cell_angle_gamma 90
_cell_formula_units_Z 4
_cell_length_a 8.1114(5)
_cell_length_b 11.8942(7)
_cell_length_c 12.3970(7)
_cell_measurement_reflns_used 3529
_cell_measurement_temperature 150(2)
_cell_measurement_theta_max 30.64
_cell_measurement_theta_min 2.42
_cell_volume 1147.37(12)
_computing_cell_refinement 'SAINT (Bruker 1998)'
_computing_data_collection 'APEX2 (Bruker 1998)'
_computing_data_reduction 'SAINT (Bruker 1998)'
_computing_molecular_graphics 'SHELXTL (Sheldrick, 2008) and PLATON (Spek, 2009)'
_computing_publication_material 'SHELXTL (Sheldrick, 2008)'
_computing_structure_refinement 'SHELXL2012 (Sheldrick, 2008)'
_computing_structure_solution 'SHELXS97 (Sheldrick, 2008)'
_diffrn_ambient_temperature 150(2)
_diffrn_measured_fraction_theta_full 0.999
_diffrn_measured_fraction_theta_max 0.999
_diffrn_measurement_device_type 'Bruker APEXII CCD'
_diffrn_measurement_method '\w rotation with narrow frames'
_diffrn_radiation_type MoK\a
_diffrn_radiation_wavelength 0.71073
_diffrn_reflns_av_R_equivalents 0.0260
_diffrn_reflns_limit_h_max 10
_diffrn_reflns_limit_h_min -10
_diffrn_reflns_limit_k_max 15
_diffrn_reflns_limit_k_min -15
_diffrn_reflns_limit_l_max 16
_diffrn_reflns_limit_l_min -16
_diffrn_reflns_number 10808
_diffrn_reflns_theta_full 25.242
_diffrn_reflns_theta_max 27.496
_diffrn_reflns_theta_min 2.422
_exptl_absorpt_coefficient_mu 0.120
_exptl_absorpt_correction_T_max 0.8623
_exptl_absorpt_correction_T_min 0.7941
_exptl_absorpt_correction_type multi-scan
_exptl_absorpt_process_details '(SADABS; Sheldrick, 2012)'
_exptl_crystal_colour yellow
_exptl_crystal_density_diffrn 1.506
_exptl_crystal_description block
_exptl_crystal_F_000 536
_exptl_crystal_size_max 0.360
_exptl_crystal_size_mid 0.350
_exptl_crystal_size_min 0.250
_refine_diff_density_max 0.229
_refine_diff_density_min -0.255
_refine_ls_extinction_method none
_refine_ls_goodness_of_fit_ref 1.062
_refine_ls_hydrogen_treatment constr
_refine_ls_matrix_type full
_refine_ls_number_parameters 172
_refine_ls_number_reflns 2641
_refine_ls_number_restraints 0
_refine_ls_restrained_S_all 1.062
_refine_ls_R_factor_all 0.0485
_refine_ls_R_factor_gt 0.0387
_refine_ls_shift/su_max 0.000
_refine_ls_shift/su_mean 0.000
_refine_ls_structure_factor_coef Fsqd
_refine_ls_weighting_details
;
 w=1/[\s^2^(Fo^2^)+(0.0456P)^2^+0.2844P]
 where P=(Fo^2^+2Fc^2^)/3
;
_refine_ls_weighting_scheme calc
_refine_ls_wR_factor_gt 0.0964
_refine_ls_wR_factor_ref 0.1035
_reflns_number_gt 2149
_reflns_number_total 2641
_reflns_threshold_expression I>2\s(I)
_cod_data_source_file ds2235.cif
_cod_data_source_block I
_cod_database_code 2238851
_shelx_space_group_comment
;
The symmetry employed for this shelxl refinement is uniquely defined
by the following loop, which should always be used as a source of
symmetry information in preference to the above space-group names.
They are only intended as comments.
;
_shelx_estimated_absorpt_t_min 0.958
_shelx_estimated_absorpt_t_max 0.971
_shelxl_version_number .000002012

loop_
_space_group_symop_operation_xyz
'x, y, z'
'-x, y+1/2, -z+1/2'
'-x, -y, -z'
'x, -y-1/2, z-1/2'

loop_
_atom_site_type_symbol
_atom_site_label
_atom_site_fract_x
_atom_site_fract_y
_atom_site_fract_z
_atom_site_U_iso_or_equiv
_atom_site_adp_type
_atom_site_calc_flag
_atom_site_occupancy
O O1 0.44094(13) 0.19652(8) 0.09931(8) 0.0438(3) Uani d 1
C C11 0.32514(17) 0.12641(11) 0.02667(11) 0.0346(3) Uani d 1
C C12 0.3348(2) 0.01415(11) 0.05873(12) 0.0427(3) Uani d 1
H H12 0.4100 -0.0082 0.1290 0.051 Uiso calc 1
C C13 0.2350(2) -0.06452(11) -0.01166(12) 0.0414(3) Uani d 1
H H13 0.2406 -0.1416 0.0092 0.050 Uiso calc 1
C C14 0.12673(16) -0.02940(10) -0.11323(11) 0.0341(3) Uani d 1
N N11 0.02465(15) -0.11328(10) -0.18957(11) 0.0427(3) Uani d 1
O O11 -0.07448(13) -0.08066(10) -0.27901(11) 0.0564(3) Uani d 1
O O12 0.04440(16) -0.21295(9) -0.16171(11) 0.0581(3) Uani d 1
C C15 0.11403(17) 0.08250(11) -0.14550(12) 0.0361(3) Uani d 1
H H15 0.0368 0.1048 -0.2151 0.043 Uiso calc 1
C C16 0.21520(17) 0.16134(10) -0.07512(11) 0.0349(3) Uani d 1
H H16 0.2095 0.2384 -0.0961 0.042 Uiso calc 1
C C21 0.41096(18) 0.31038(11) 0.10392(11) 0.0353(3) Uani d 1
C C22 0.55556(17) 0.37841(12) 0.12879(11) 0.0369(3) Uani d 1
H H22 0.6661 0.3464 0.1384 0.044 Uiso calc 1
C C23 0.53798(17) 0.49294(11) 0.13949(10) 0.0359(3) Uani d 1
H H23 0.6357 0.5408 0.1552 0.043 Uiso calc 1
C C24 0.37637(17) 0.53685(11) 0.12704(10) 0.0329(3) Uani d 1
N N21 0.35664(16) 0.65877(9) 0.13676(9) 0.0388(3) Uani d 1
O O21 0.21649(15) 0.69525(9) 0.13919(11) 0.0592(3) Uani d 1
O O22 0.48044(14) 0.71924(8) 0.14138(9) 0.0477(3) Uani d 1
C C25 0.23130(18) 0.46974(12) 0.10442(12) 0.0394(3) Uani d 1
H H25 0.1215 0.5018 0.0975 0.047 Uiso calc 1
C C26 0.24867(18) 0.35511(12) 0.09212(13) 0.0420(3) Uani d 1
H H26 0.1507 0.3075 0.0758 0.050 Uiso calc 1

loop_
_atom_site_aniso_label
_atom_site_aniso_U_11
_atom_site_aniso_U_22
_atom_site_aniso_U_33
_atom_site_aniso_U_12
_atom_site_aniso_U_13
_atom_site_aniso_U_23
O1 0.0519(6) 0.0328(5) 0.0393(5) 0.0013(4) 0.0010(4) -0.0048(4)
C11 0.0417(7) 0.0300(6) 0.0332(6) -0.0018(5) 0.0122(5) -0.0024(5)
C12 0.0603(9) 0.0338(7) 0.0329(7) 0.0052(6) 0.0115(6) 0.0050(5)
C13 0.0597(9) 0.0258(6) 0.0430(8) 0.0006(6) 0.0217(7) 0.0047(5)
C14 0.0336(6) 0.0294(6) 0.0435(7) -0.0040(5) 0.0176(6) -0.0047(5)
N11 0.0383(6) 0.0374(6) 0.0580(8) -0.0086(5) 0.0227(6) -0.0107(6)
O11 0.0338(5) 0.0551(7) 0.0719(8) -0.0026(5) 0.0012(5) -0.0181(6)
O12 0.0775(8) 0.0332(6) 0.0725(8) -0.0187(5) 0.0357(7) -0.0101(5)
C15 0.0343(7) 0.0336(7) 0.0393(7) 0.0009(5) 0.0084(5) 0.0012(5)
C16 0.0406(7) 0.0254(6) 0.0381(7) -0.0007(5) 0.0102(5) 0.0035(5)
C21 0.0466(7) 0.0309(6) 0.0280(6) -0.0022(5) 0.0098(5) -0.0016(5)
C22 0.0358(7) 0.0425(7) 0.0290(6) 0.0004(6) 0.0035(5) -0.0008(5)
C23 0.0371(7) 0.0388(7) 0.0294(6) -0.0090(5) 0.0055(5) -0.0011(5)
C24 0.0433(7) 0.0308(6) 0.0253(6) -0.0057(5) 0.0106(5) 0.0002(5)
N21 0.0512(7) 0.0340(6) 0.0327(6) -0.0057(5) 0.0142(5) 0.0016(5)
O21 0.0606(7) 0.0381(6) 0.0882(9) 0.0030(5) 0.0362(7) 0.0020(6)
O22 0.0576(6) 0.0370(5) 0.0488(6) -0.0158(5) 0.0153(5) -0.0031(4)
C25 0.0384(7) 0.0375(7) 0.0458(8) -0.0033(6) 0.0174(6) -0.0044(6)
C26 0.0420(7) 0.0370(7) 0.0511(8) -0.0107(6) 0.0196(6) -0.0085(6)

loop_
_atom_type_symbol
_atom_type_description
_atom_type_scat_dispersion_real
_atom_type_scat_dispersion_imag
_atom_type_scat_source
C C 0.0033 0.0016 'International Tables Vol C Tables 4.2.6.8 and 6.1.1.4'
H H 0.0000 0.0000 'International Tables Vol C Tables 4.2.6.8 and 6.1.1.4'
N N 0.0061 0.0033 'International Tables Vol C Tables 4.2.6.8 and 6.1.1.4'
O O 0.0106 0.0060 'International Tables Vol C Tables 4.2.6.8 and 6.1.1.4'

loop_
_geom_angle_atom_site_label_1
_geom_angle_atom_site_label_2
_geom_angle_atom_site_label_3
_geom_angle
C21 O1 C11 121.58(10)
O1 C11 C16 123.77(12)
O1 C11 C12 114.87(12)
C16 C11 C12 121.19(12)
C13 C12 C11 119.79(13)
C13 C12 H12 120.1
C11 C12 H12 120.1
C12 C13 C14 118.77(12)
C12 C13 H13 120.6
C14 C13 H13 120.6
C13 C14 C15 122.02(12)
C13 C14 N11 118.84(12)
C15 C14 N11 119.13(12)
O12 N11 O11 123.66(13)
O12 N11 C14 118.06(13)
O11 N11 C14 118.27(12)
C16 C15 C14 119.16(12)
C16 C15 H15 120.4
C14 C15 H15 120.4
C15 C16 C11 119.06(12)
C15 C16 H16 120.5
C11 C16 H16 120.5
O1 C21 C22 115.73(12)
O1 C21 C26 122.99(12)
C22 C21 C26 121.14(12)
C23 C22 C21 119.58(13)
C23 C22 H22 120.2
C21 C22 H22 120.2
C24 C23 C22 118.95(12)
C24 C23 H23 120.5
C22 C23 H23 120.5
C23 C24 C25 122.11(12)
C23 C24 N21 119.17(11)
C25 C24 N21 118.72(12)
O22 N21 O21 123.08(12)
O22 N21 C24 118.53(12)
O21 N21 C24 118.38(11)
C24 C25 C26 118.92(13)
C24 C25 H25 120.5
C26 C25 H25 120.5
C25 C26 C21 119.27(12)
C25 C26 H26 120.4
C21 C26 H26 120.4

loop_
_geom_bond_atom_site_label_1
_geom_bond_atom_site_label_2
_geom_bond_distance
O1 C21 1.3799(16)
O1 C11 1.3824(16)
C11 C16 1.3873(18)
C11 C12 1.3890(19)
C12 C13 1.376(2)
C12 H12 0.9500
C13 C14 1.381(2)
C13 H13 0.9500
C14 C15 1.3852(18)
C14 N11 1.4608(17)
N11 O12 1.2325(16)
N11 O11 1.2340(17)
C15 C16 1.3819(18)
C15 H15 0.9500
C16 H16 0.9500
C21 C22 1.3861(19)
C21 C26 1.389(2)
C22 C23 1.3801(19)
C22 H22 0.9500
C23 C24 1.3787(19)
C23 H23 0.9500
C24 C25 1.3835(18)
C24 N21 1.4677(17)
N21 O22 1.2233(15)
N21 O21 1.2251(16)
C25 C26 1.384(2)
C25 H25 0.9500
C26 H26 0.9500

loop_
_geom_hbond_atom_site_label_D
_geom_hbond_atom_site_label_H
_geom_hbond_atom_site_label_A
_geom_hbond_site_symmetry_A
_geom_hbond_distance_DH
_geom_hbond_distance_HA
_geom_hbond_distance_DA
_geom_hbond_angle_DHA
C13 H13 O21 1_545 0.95 2.56 3.4413(18) 153
C23 H23 O11 4_666 0.95 2.31 3.1933(18) 154
C26 H26 O12 3 0.95 2.42 3.227(2) 143
